data_4500690
loop_
_publ_author_name
'Zhang, Jian-Yong'
'Jing, Xue-Hui'
'Ma, Yu'
'Cheng, Ai-Ling'
'Gao, En-Qing'

_publ_section_title
;
 Interpenetration, Self-Catenation, and New Topology in Metal--Organic
 Frameworks of Cobalt with Mixed Organic Linkers
;
_journal_issue 9
_journal_name_full 'Crystal Growth &amp; Design'
_journal_page_first 3681
_journal_paper_doi 10.1021/cg200120p
_journal_volume 11
_journal_year 2011
_chemical_formula_sum 'C72 H55 Co3 N11 O27.5'
_chemical_formula_weight 1691.06
_chemical_name_systematic
; 
 ? 
;
_space_group_IT_number 2
_symmetry_cell_setting triclinic
_symmetry_space_group_name_Hall '-P 1'
_symmetry_space_group_name_H-M 'P -1'
_atom_sites_solution_hydrogens geom
_atom_sites_solution_primary direct
_atom_sites_solution_secondary difmap
_audit_creation_method SHELXL-97
_cell_angle_alpha 96.855(6)
_cell_angle_beta 100.123(6)
_cell_angle_gamma 113.155(4)
_cell_formula_units_Z 2
_cell_length_a 13.725(4)
_cell_length_b 15.197(5)
_cell_length_c 20.131(9)
_cell_measurement_reflns_used 1850
_cell_measurement_temperature 298(2)
_cell_measurement_theta_max 19.58
_cell_measurement_theta_min 2.31
_cell_volume 3717(2)
_computing_cell_refinement 'Bruker XSCANS'
_computing_data_collection 'Bruker XSCANS'
_computing_data_reduction 'Bruker SHELXTL'
_computing_molecular_graphics 'Bruker SHELXTL'
_computing_publication_material 'Bruker SHELXTL'
_computing_structure_refinement 'Bruker SHELXTL'
_computing_structure_solution 'Bruker SHELXTL'
_diffrn_ambient_temperature 293(2)
_diffrn_measured_fraction_theta_full 0.984
_diffrn_measured_fraction_theta_max 0.984
_diffrn_measurement_device_type 'CCD area detector'
_diffrn_measurement_method 'phi and omega scans'
_diffrn_radiation_monochromator graphite
_diffrn_radiation_source 'fine-focus sealed tube'
_diffrn_radiation_type MoK\a
_diffrn_radiation_wavelength 0.71073
_diffrn_reflns_av_R_equivalents 0.0567
_diffrn_reflns_av_sigmaI/netI 0.1292
_diffrn_reflns_limit_h_max 16
_diffrn_reflns_limit_h_min -16
_diffrn_reflns_limit_k_max 18
_diffrn_reflns_limit_k_min -13
_diffrn_reflns_limit_l_max 20
_diffrn_reflns_limit_l_min -23
_diffrn_reflns_number 19463
_diffrn_reflns_theta_full 25.00
_diffrn_reflns_theta_max 25.00
_diffrn_reflns_theta_min 1.95
_exptl_absorpt_coefficient_mu 0.753
_exptl_absorpt_correction_T_max 0.9217
_exptl_absorpt_correction_T_min 0.8340
_exptl_absorpt_correction_type multi-scan
_exptl_absorpt_process_details SADABS
_exptl_crystal_colour brown
_exptl_crystal_density_diffrn 1.511
_exptl_crystal_density_method 'not measured'
_exptl_crystal_description rod
_exptl_crystal_F_000 1730
_exptl_crystal_size_max 0.25
_exptl_crystal_size_mid 0.15
_exptl_crystal_size_min 0.11
_refine_diff_density_max 0.817
_refine_diff_density_min -0.599
_refine_diff_density_rms 0.108
_refine_ls_extinction_method none
_refine_ls_goodness_of_fit_ref 1.058
_refine_ls_hydrogen_treatment mixed
_refine_ls_matrix_type full
_refine_ls_number_parameters 1114
_refine_ls_number_reflns 12892
_refine_ls_number_restraints 66
_refine_ls_restrained_S_all 1.064
_refine_ls_R_factor_all 0.1540
_refine_ls_R_factor_gt 0.0941
_refine_ls_shift/su_max 0.001
_refine_ls_shift/su_mean 0.000
_refine_ls_structure_factor_coef Fsqd
_refine_ls_weighting_details 'calc w=1/[\s^2^(Fo^2^)+(0.0428P)^2^+24.6200P] where P=(Fo^2^+2Fc^2^)/3'
_refine_ls_weighting_scheme calc
_refine_ls_wR_factor_gt 0.1965
_refine_ls_wR_factor_ref 0.2286
_reflns_number_gt 7247
_reflns_number_total 12892
_reflns_threshold_expression >2sigma(I)
_cod_data_source_file cg200120p_si_003.cif
_cod_data_source_block 3
_cod_depositor_comments
;
The following automatic conversions were performed:

'_symmetry_cell_setting' value 'Triclinic' changed to 'triclinic'
according to /home/saulius/struct/CIF-dictionaries/cif_core.dic
dictionary named 'cif_core.dic' version 2.4.1 from 2010-06-29.

Automatic conversion script
Id: cif_fix_values 1715 2011-07-08 13:25:40Z adriana 
;
_cod_original_sg_symbol_H-M 'P-1 '
_cod_original_formula_sum 'C72 H55 Co3 N11 O27.50'
_cod_database_code 4500690

loop_
_symmetry_equiv_pos_as_xyz
'x, y, z'
'-x, -y, -z'

loop_
_atom_site_label
_atom_site_type_symbol
_atom_site_fract_x
_atom_site_fract_y
_atom_site_fract_z
_atom_site_U_iso_or_equiv
_atom_site_adp_type
_atom_site_occupancy
_atom_site_symmetry_multiplicity
_atom_site_calc_flag
_atom_site_refinement_flags
_atom_site_disorder_assembly
_atom_site_disorder_group
Co1 Co 0.42201(9) 0.36571(8) 0.37073(6) 0.0305(3) Uani 1 1 d . . .
Co2 Co 0.23182(9) 0.42825(8) 0.29778(5) 0.0302(3) Uani 1 1 d . . .
Co3 Co 0.87206(9) 1.02025(8) -0.07505(6) 0.0312(3) Uani 1 1 d . . .
C1 C 0.2364(7) 0.3657(6) 0.4322(4) 0.033(2) Uani 1 1 d . . .
C2 C 0.1716(7) 0.3259(7) 0.4846(4) 0.037(2) Uani 1 1 d . A .
C3 C 0.2255(7) 0.3186(7) 0.5460(5) 0.050(3) Uani 1 1 d . . .
H3A H 0.3014 0.3444 0.5570 0.060 Uiso 1 1 calc R A .
C4 C 0.1697(9) 0.2737(8) 0.5918(5) 0.061(3) Uani 1 1 d . A .
H4A H 0.2090 0.2717 0.6338 0.074 Uiso 1 1 calc R . .
C5 C 0.0575(9) 0.2317(8) 0.5775(5) 0.057(3) Uani 1 1 d . . .
C6 C 0.0015(8) 0.2435(9) 0.5137(6) 0.073(4) Uani 1 1 d D A .
C7 C 0.0594(8) 0.2920(8) 0.4704(5) 0.056(3) Uani 1 1 d . . .
H7A H 0.0226 0.3024 0.4308 0.068 Uiso 1 1 calc R A .
C8 C 0.0004(8) 0.1728(9) 0.6236(5) 0.057(3) Uani 1 1 d . A .
C9 C -0.0126(11) 0.0767(10) 0.6169(6) 0.081(4) Uani 1 1 d D . .
C10 C -0.0558(10) 0.0176(8) 0.6629(5) 0.069(3) Uani 1 1 d . A .
H10A H -0.0677 -0.0478 0.6555 0.083 Uiso 1 1 calc R . .
C11 C -0.0804(7) 0.0586(7) 0.7195(4) 0.041(2) Uani 1 1 d . . .
C12 C -0.0653(7) 0.1541(7) 0.7277(4) 0.041(2) Uani 1 1 d . A .
H12A H -0.0842 0.1812 0.7645 0.049 Uiso 1 1 calc R . .
C13 C -0.0219(7) 0.2114(7) 0.6819(5) 0.048(2) Uani 1 1 d D . .
C14 C -0.1213(7) -0.0029(7) 0.7701(5) 0.042(2) Uani 1 1 d . A .
C15 C 0.2641(7) 0.3846(7) 0.1519(4) 0.039(2) Uani 1 1 d . . .
C16 C 0.2748(8) 0.4212(6) 0.0872(4) 0.041(2) Uani 1 1 d . A .
C17 C 0.2492(14) 0.3583(10) 0.0261(6) 0.108(6) Uani 1 1 d U . .
H17A H 0.2232 0.2914 0.0245 0.130 Uiso 1 1 calc R A .
C18 C 0.2617(15) 0.3938(12) -0.0340(8) 0.122(6) Uani 1 1 d U A .
H18A H 0.2408 0.3487 -0.0752 0.146 Uiso 1 1 calc R . .
C19 C 0.3026(12) 0.4899(8) -0.0359(6) 0.077(4) Uani 1 1 d . . .
C20 C 0.3294(7) 0.5499(6) 0.0263(5) 0.044(2) Uani 1 1 d D A .
C21 C 0.3151(8) 0.5175(7) 0.0857(4) 0.044(2) Uani 1 1 d . . .
H21A H 0.3337 0.5628 0.1264 0.053 Uiso 1 1 calc R A .
C22 C 0.3266(12) 0.5187(9) -0.1021(6) 0.070(4) Uani 1 1 d . A .
C23 C 0.2398(10) 0.4892(9) -0.1630(6) 0.083(4) Uani 1 1 d D . .
C24 C 0.2672(10) 0.5110(8) -0.2235(6) 0.076(4) Uani 1 1 d . A .
H24A H 0.2121 0.4879 -0.2639 0.091 Uiso 1 1 calc R . .
C25 C 0.3725(9) 0.5654(8) -0.2266(5) 0.053(3) Uani 1 1 d . . .
C26 C 0.4522(9) 0.5995(10) -0.1689(5) 0.065(3) Uani 1 1 d . A .
H26A H 0.5227 0.6388 -0.1714 0.078 Uiso 1 1 calc R . .
C27 C 0.4351(10) 0.5791(10) -0.1048(5) 0.079(4) Uani 1 1 d D . .
C28 C 0.3969(9) 0.5862(8) -0.2958(5) 0.053(3) Uani 1 1 d . A .
C29 C 0.4591(7) 0.5802(6) 0.3750(4) 0.035(2) Uani 1 1 d . . .
C30 C 0.5175(6) 0.6456(6) 0.3302(4) 0.0310(19) Uani 1 1 d . A .
C31 C 0.5197(7) 0.6049(6) 0.2650(4) 0.037(2) Uani 1 1 d . . .
H31A H 0.4827 0.5377 0.2482 0.045 Uiso 1 1 calc R A .
C32 C 0.5769(7) 0.6647(7) 0.2252(5) 0.043(2) Uani 1 1 d . A .
H32A H 0.5778 0.6367 0.1818 0.052 Uiso 1 1 calc R . .
C33 C 0.6318(7) 0.7632(6) 0.2479(5) 0.039(2) Uani 1 1 d . . .
C34 C 0.6282(8) 0.8036(6) 0.3129(5) 0.043(2) Uani 1 1 d . A .
C35 C 0.5714(7) 0.7453(6) 0.3542(5) 0.039(2) Uani 1 1 d . . .
H35A H 0.5699 0.7734 0.3974 0.047 Uiso 1 1 calc R A .
C36 C 0.6987(7) 0.8209(6) 0.2023(4) 0.036(2) Uani 1 1 d . A .
C37 C 0.7897(7) 0.8041(7) 0.1949(4) 0.043(2) Uani 1 1 d . . .
H37A H 0.8099 0.7650 0.2213 0.051 Uiso 1 1 calc R A .
C38 C 0.8497(7) 0.8434(6) 0.1500(4) 0.039(2) Uani 1 1 d . A .
H38A H 0.9108 0.8320 0.1471 0.046 Uiso 1 1 calc R . .
C39 C 0.8209(6) 0.8999(6) 0.1084(4) 0.0314(19) Uani 1 1 d . . .
C40 C 0.7291(7) 0.9165(6) 0.1133(4) 0.037(2) Uani 1 1 d . A .
H40A H 0.7082 0.9541 0.0858 0.045 Uiso 1 1 calc R . .
C41 C 0.6694(7) 0.8762(7) 0.1596(5) 0.040(2) Uani 1 1 d . . .
C42 C 0.8845(7) 0.9390(6) 0.0560(4) 0.0316(19) Uani 1 1 d . A .
N1 N 0.062(3) 0.353(3) 0.255(2) 0.044(2) Uani 0.37(2) 1 d PG A 1
C43 C 0.013(4) 0.251(3) 0.235(2) 0.067(7) Uani 0.37(2) 1 d PG A 1
H43A H 0.0555 0.2182 0.2262 0.080 Uiso 0.37(2) 1 calc PR A 1
C44 C -0.099(4) 0.200(2) 0.227(2) 0.085(10) Uani 0.37(2) 1 d PG A 1
H44A H -0.1310 0.1319 0.2131 0.102 Uiso 0.37(2) 1 calc PR A 1
C45 C -0.162(3) 0.249(3) 0.239(3) 0.076(7) Uani 0.37(2) 1 d PG A 1
C46 C -0.113(3) 0.351(3) 0.259(3) 0.064(6) Uani 0.37(2) 1 d PG A 1
H46A H -0.1555 0.3841 0.2676 0.077 Uiso 0.37(2) 1 calc PR A 1
C47 C -0.001(3) 0.403(2) 0.2672(19) 0.052(5) Uani 0.37(2) 1 d PG A 1
H47A H 0.0310 0.4704 0.2807 0.063 Uiso 0.37(2) 1 calc PR A 1
C48 C -0.293(4) 0.198(4) 0.228(3) 0.075(8) Uani 0.37(2) 1 d PDU A 1
H48A H -0.3160 0.1324 0.2364 0.091 Uiso 0.37(2) 1 calc PR A 1
H48B H -0.3156 0.2354 0.2589 0.091 Uiso 0.37(2) 1 calc PR A 1
C49 C -0.343(3) 0.194(7) 0.154(3) 0.071(7) Uani 0.37(2) 1 d PD A 1
H49A H -0.3157 0.1603 0.1238 0.085 Uiso 0.37(2) 1 calc PR A 1
H49B H -0.3204 0.2606 0.1467 0.085 Uiso 0.37(2) 1 calc PR A 1
C50 C -0.467(3) 0.143(3) 0.136(3) 0.057(3) Uani 0.37(2) 1 d PGD A 1
C51 C -0.530(4) 0.099(3) 0.069(2) 0.048(4) Uani 0.37(2) 1 d PG A 1
H51A H -0.4964 0.0995 0.0331 0.057 Uiso 0.37(2) 1 calc PR A 1
C52 C -0.643(4) 0.053(3) 0.0570(18) 0.038(4) Uani 0.37(2) 1 d PGU A 1
H52A H -0.6854 0.0235 0.0122 0.046 Uiso 0.37(2) 1 calc PR A 1
N2 N -0.693(2) 0.052(3) 0.111(2) 0.038(3) Uani 0.37(2) 1 d PG . 1
C53 C -0.630(3) 0.097(3) 0.1782(19) 0.038(5) Uani 0.37(2) 1 d PG A 1
H53A H -0.6637 0.0958 0.2146 0.046 Uiso 0.37(2) 1 calc PR A 1
C54 C -0.517(3) 0.142(2) 0.1907(19) 0.042(4) Uani 0.37(2) 1 d PG A 1
H54A H -0.4747 0.1718 0.2355 0.051 Uiso 0.37(2) 1 calc PR A 1
N1' N 0.0589(16) 0.3468(18) 0.2589(11) 0.044(2) Uani 0.63(2) 1 d PG A 2
C43' C 0.014(2) 0.260(2) 0.2098(12) 0.067(7) Uani 0.63(2) 1 d PG A 2
H43B H 0.0596 0.2402 0.1886 0.080 Uiso 0.63(2) 1 calc PR A 2
C44' C -0.098(2) 0.2027(15) 0.1923(11) 0.085(10) Uani 0.63(2) 1 d PG A 2
H44B H -0.1276 0.1446 0.1594 0.102 Uiso 0.63(2) 1 calc PR A 2
C45' C -0.1653(17) 0.2323(15) 0.2239(13) 0.076(7) Uani 0.63(2) 1 d PG A 2
C46' C -0.1208(16) 0.3191(16) 0.2729(12) 0.064(6) Uani 0.63(2) 1 d PG A 2
H46B H -0.1660 0.3388 0.2941 0.077 Uiso 0.63(2) 1 calc PR A 2
C47' C -0.0086(17) 0.3763(14) 0.2904(10) 0.052(5) Uani 0.63(2) 1 d PG A 2
H47B H 0.0212 0.4344 0.3233 0.063 Uiso 0.63(2) 1 calc PR A 2
C48' C -0.286(2) 0.170(2) 0.2025(16) 0.075(8) Uani 0.63(2) 1 d PD A 2
H48C H -0.2991 0.1042 0.1806 0.091 Uiso 0.63(2) 1 calc PR A 2
H48D H -0.3148 0.1645 0.2433 0.091 Uiso 0.63(2) 1 calc PR A 2
C49' C -0.3470(18) 0.208(4) 0.154(2) 0.071(7) Uani 0.63(2) 1 d PD A 2
H49C H -0.3235 0.2071 0.1112 0.085 Uiso 0.63(2) 1 calc PR A 2
H49D H -0.3284 0.2757 0.1739 0.085 Uiso 0.63(2) 1 calc PR A 2
C50' C -0.4708(14) 0.1501(15) 0.1376(14) 0.057(3) Uani 0.63(2) 1 d PGD A 2
C51' C -0.522(2) 0.0810(18) 0.0761(13) 0.048(4) Uani 0.63(2) 1 d PG A 2
H51B H -0.4812 0.0698 0.0467 0.057 Uiso 0.63(2) 1 calc PR A 2
C52' C -0.635(2) 0.0284(15) 0.0586(10) 0.038(4) Uani 0.63(2) 1 d PG A 2
H52B H -0.6698 -0.0179 0.0175 0.046 Uiso 0.63(2) 1 calc PR A 2
N2' N -0.6967(14) 0.0450(13) 0.1025(11) 0.038(3) Uani 0.63(2) 1 d PG . 2
C53' C -0.6451(15) 0.1142(15) 0.1640(10) 0.038(5) Uani 0.63(2) 1 d PG A 2
H53B H -0.6862 0.1253 0.1934 0.046 Uiso 0.63(2) 1 calc PR A 2
C54' C -0.5322(15) 0.1667(13) 0.1815(11) 0.042(4) Uani 0.63(2) 1 d PG A 2
H54B H -0.4977 0.2130 0.2226 0.051 Uiso 0.63(2) 1 calc PR A 2
N3 N 0.2354(6) 0.5731(5) 0.3132(4) 0.0421(19) Uani 1 1 d . A .
C55 C 0.2504(11) 0.6248(8) 0.2625(5) 0.070(4) Uani 1 1 d . . .
H55A H 0.2362 0.5910 0.2177 0.084 Uiso 1 1 calc R A .
C56 C 0.2853(10) 0.7244(7) 0.2739(6) 0.063(3) Uani 1 1 d . A .
H56A H 0.2945 0.7563 0.2373 0.075 Uiso 1 1 calc R . .
C57 C 0.3065(9) 0.7765(7) 0.3384(5) 0.051(3) Uani 1 1 d . . .
C58 C 0.2901(9) 0.7252(7) 0.3898(5) 0.056(3) Uani 1 1 d . A .
H58A H 0.3022 0.7583 0.4345 0.067 Uiso 1 1 calc R . .
C59 C 0.2558(8) 0.6252(7) 0.3765(5) 0.048(2) Uani 1 1 d . . .
H59A H 0.2464 0.5927 0.4128 0.058 Uiso 1 1 calc R A .
C60 C 0.3431(11) 0.8860(8) 0.3488(6) 0.081(4) Uani 1 1 d . A .
H60A H 0.3827 0.9083 0.3142 0.098 Uiso 1 1 calc R . .
H60B H 0.2780 0.8977 0.3391 0.098 Uiso 1 1 calc R . .
C61 C 0.4118(9) 0.9490(7) 0.4161(6) 0.055(3) Uani 1 1 d . . .
H61A H 0.4829 0.9477 0.4243 0.066 Uiso 1 1 calc R A .
H61B H 0.3779 0.9253 0.4527 0.066 Uiso 1 1 calc R . .
C62 C 0.4246(8) 1.0538(7) 0.4159(5) 0.050(3) Uani 1 1 d . A .
C63 C 0.5074(9) 1.1192(7) 0.3924(6) 0.068(3) Uani 1 1 d . . .
H63A H 0.5631 1.1036 0.3825 0.081 Uiso 1 1 calc R A .
C64 C 0.5068(9) 1.2079(8) 0.3839(6) 0.062(3) Uani 1 1 d . A .
H64A H 0.5649 1.2523 0.3703 0.075 Uiso 1 1 calc R . .
C65 C 0.3518(8) 1.1703(7) 0.4191(6) 0.057(3) Uani 1 1 d . A .
H65A H 0.2974 1.1875 0.4297 0.069 Uiso 1 1 calc R . .
C66 C 0.3468(10) 1.0832(7) 0.4304(6) 0.063(3) Uani 1 1 d . . .
H66A H 0.2908 1.0431 0.4479 0.076 Uiso 1 1 calc R A .
N4 N 0.4263(6) 1.2334(5) 0.3945(3) 0.0352(17) Uani 1 1 d . . .
N5 N 0.8822(19) 1.1663(9) -0.0393(11) 0.039(2) Uani 0.50 1 d PG B -1
C67 C 0.9216(18) 1.2092(13) 0.0306(10) 0.057(8) Uani 0.50 1 d PG B -1
H67 H 0.9339 1.1728 0.0624 0.068 Uiso 0.50 1 calc PR B -1
C68 C 0.9429(15) 1.3066(13) 0.0529(7) 0.055(7) Uani 0.50 1 d PG B -1
H68 H 0.9693 1.3353 0.0996 0.066 Uiso 0.50 1 calc PR B -1
C69 C 0.9246(15) 1.3611(10) 0.0053(8) 0.037(6) Uani 0.50 1 d PG B -1
C70 C 0.8851(16) 1.3181(12) -0.0645(7) 0.059(10) Uani 0.50 1 d PG B -1
H70 H 0.8729 1.3546 -0.0964 0.071 Uiso 0.50 1 calc PR B -1
C71 C 0.8639(17) 1.2208(12) -0.0869(8) 0.041(6) Uani 0.50 1 d PG B -1
H71 H 0.8375 1.1921 -0.1336 0.049 Uiso 0.50 1 calc PR B -1
C72 C 0.951(3) 1.4725(19) 0.0296(15) 0.077(10) Uani 0.50 1 d P B -1
H72A H 0.8954 1.4873 0.0026 0.092 Uiso 0.50 1 calc PR B -1
H72B H 0.9492 1.4852 0.0777 0.092 Uiso 0.50 1 calc PR B -1
N6 N 1.1259(18) 1.8410(9) 0.0494(12) 0.039(2) Uani 0.50 1 d PG . -1
C78 C 1.0513(17) 1.7745(14) -0.0090(9) 0.053(8) Uani 0.50 1 d PG B -1
H78A H 1.0149 1.7957 -0.0424 0.063 Uiso 0.50 1 calc PR . -1
C77 C 1.0310(15) 1.6762(13) -0.0176(8) 0.074(9) Uani 0.50 1 d PG B -1
H77A H 0.9811 1.6317 -0.0567 0.089 Uiso 0.50 1 calc PR . -1
C76 C 1.0853(14) 1.6444(10) 0.0323(10) 0.049(8) Uani 0.50 1 d PG B -1
C75 C 1.1599(14) 1.7109(14) 0.0907(9) 0.067(9) Uani 0.50 1 d PG B -1
H75A H 1.1962 1.6896 0.1241 0.081 Uiso 0.50 1 calc PR . -1
C74 C 1.1802(16) 1.8092(12) 0.0993(10) 0.055(8) Uani 0.50 1 d PG B -1
H74A H 1.2301 1.8537 0.1384 0.066 Uiso 0.50 1 calc PR . -1
C73 C 1.060(2) 1.5362(18) 0.0209(18) 0.070(8) Uani 0.50 1 d P B -1
H73A H 1.0648 1.5151 -0.0254 0.084 Uiso 0.50 1 calc PR B -1
H73B H 1.1155 1.5275 0.0530 0.084 Uiso 0.50 1 calc PR B -1
O1 O 0.1946(5) 0.4055(4) 0.3898(3) 0.0403(15) Uani 1 1 d . A .
O2 O 0.3202(5) 0.3542(4) 0.4346(3) 0.0350(14) Uani 1 1 d . A .
O3 O -0.1257(5) 0.0443(5) 0.8252(3) 0.0457(16) Uani 1 1 d . . .
O4 O -0.1457(6) -0.0912(5) 0.7568(4) 0.061(2) Uani 1 1 d . . .
O5 O 0.2551(5) 0.4406(4) 0.2000(3) 0.0442(16) Uani 1 1 d . A .
O6 O 0.2636(6) 0.3022(5) 0.1554(3) 0.0535(18) Uani 1 1 d . A .
O7 O 0.4956(5) 0.6282(5) -0.2951(3) 0.0441(16) Uani 1 1 d . . .
O8 O 0.3186(6) 0.5621(8) -0.3468(4) 0.099(3) Uani 1 1 d . . .
O9 O 0.3989(4) 0.4890(4) 0.3439(3) 0.0340(13) Uani 1 1 d . A .
O10 O 0.4728(5) 0.6152(5) 0.4356(3) 0.0464(16) Uani 1 1 d . A .
O11 O 0.9556(5) 0.9105(4) 0.0473(3) 0.0376(14) Uani 1 1 d . . .
O12 O 0.8566(4) 0.9946(4) 0.0230(3) 0.0368(14) Uani 1 1 d . A .
O13 O 0.2703(5) 0.2930(4) 0.2869(3) 0.0363(14) Uani 1 1 d D A .
H13A H 0.288(7) 0.292(5) 0.248(2) 0.054 Uiso 1 1 d D . .
H13B H 0.240(7) 0.232(2) 0.290(4) 0.054 Uiso 1 1 d D . .
O14 O 0.5633(5) 0.4525(5) 0.4478(3) 0.0413(15) Uani 1 1 d D . .
H14A H 0.547(6) 0.420(6) 0.479(4) 0.062 Uiso 1 1 d D . .
H14B H 0.626(4) 0.457(7) 0.443(4) 0.062 Uiso 1 1 d D . .
N7 N -0.1160(14) 0.2246(17) 0.5013(16) 0.060(6) Uani 0.50 1 d PD A 1
O15 O -0.155(4) 0.257(3) 0.457(2) 0.155(17) Uani 0.50 1 d PD A 1
O16 O -0.173(5) 0.155(4) 0.522(3) 0.115(6) Uani 0.50 1 d PD A 1
N7' N -0.1175(14) 0.1840(16) 0.4849(16) 0.060(6) Uani 0.50 1 d PD A 2
O15' O -0.161(4) 0.198(3) 0.433(2) 0.155(17) Uani 0.50 1 d PD A 2
O16' O -0.168(5) 0.146(4) 0.525(3) 0.115(6) Uani 0.50 1 d PD A 2
N8 N -0.0097(17) 0.3153(11) 0.7029(10) 0.079(4) Uani 0.50 1 d PD A 1
O17 O -0.0037(18) 0.3638(14) 0.6583(9) 0.112(5) Uani 0.50 1 d PD A 1
O18 O -0.004(3) 0.3559(16) 0.7603(11) 0.135(7) Uani 0.50 1 d PD A 1
N8' N -0.0116(17) 0.0109(13) 0.5549(9) 0.079(4) Uani 0.50 1 d PD A -2
O17' O 0.0673(17) 0.0449(14) 0.5299(10) 0.112(5) Uani 0.50 1 d PD A -2
O18' O -0.061(2) -0.0759(15) 0.5382(10) 0.135(7) Uani 0.50 1 d P A -2
N9 N 0.3506(18) 0.6562(12) 0.0351(12) 0.058(6) Uani 0.50 1 d PD A 1
O19 O 0.3869(18) 0.7086(13) 0.0925(9) 0.111(5) Uani 0.50 1 d PD A 1
O20 O 0.329(5) 0.683(4) -0.0158(15) 0.078(9) Uani 0.50 1 d PD A 1
N9' N 0.3925(17) 0.6550(12) 0.0248(12) 0.058(6) Uani 0.50 1 d PD A 2
O20' O 0.359(4) 0.694(4) -0.0147(18) 0.078(9) Uani 0.50 1 d PD A 2
O19' O 0.4859(18) 0.6923(13) 0.0616(9) 0.111(5) Uani 0.50 1 d PD A 2
N10 N 0.5332(12) 0.6474(13) -0.0450(8) 0.066(4) Uani 0.50 1 d PD A 1
O21 O 0.5417(15) 0.6139(15) 0.0074(11) 0.128(6) Uani 0.50 1 d PD A 1
O22 O 0.6034(15) 0.7301(13) -0.0423(9) 0.108(5) Uani 0.50 1 d PD A 1
N10' N 0.1165(11) 0.4576(14) -0.1671(9) 0.066(4) Uani 0.50 1 d PD A 2
O21' O 0.0506(17) 0.3744(15) -0.1927(12) 0.128(6) Uani 0.50 1 d PD A 2
O22' O 0.0837(15) 0.5066(14) -0.1322(10) 0.108(5) Uani 0.50 1 d PD A 2
N11 N 0.6857(9) 0.9093(6) 0.3418(5) 0.075(3) Uani 1 1 d . . .
O23 O 0.6583(10) 0.9446(6) 0.3878(6) 0.133(5) Uani 1 1 d . A .
O24 O 0.7584(9) 0.9585(6) 0.3182(5) 0.127(5) Uani 1 1 d . A .
N12 N 0.5703(7) 0.8929(7) 0.1599(5) 0.063(3) Uani 1 1 d . A .
O25 O 0.5263(8) 0.8735(10) 0.2049(6) 0.137(5) Uani 1 1 d . . .
O26 O 0.5400(7) 0.9282(7) 0.1158(5) 0.093(3) Uani 1 1 d . . .
O27 O 0.8880(5) 0.8887(5) -0.1033(4) 0.0509(17) Uani 1 1 d D B .
H27A H 0.844(5) 0.829(3) -0.119(5) 0.076 Uiso 1 1 d D . .
H27B H 0.951(3) 0.900(6) -0.109(5) 0.076 Uiso 1 1 d D . .
O28 O 0.079(4) 0.486(4) 0.604(2) 0.167(16) Uani 0.289(13) 1 d P . .
O29 O 0.179(5) 0.568(5) 0.529(3) 0.167(16) Uani 0.211(13) 1 d P . .

loop_
_atom_site_aniso_label
_atom_site_aniso_U_11
_atom_site_aniso_U_22
_atom_site_aniso_U_33
_atom_site_aniso_U_23
_atom_site_aniso_U_13
_atom_site_aniso_U_12
Co1 0.0362(6) 0.0291(6) 0.0278(6) 0.0109(5) 0.0132(5) 0.0118(5)
Co2 0.0319(6) 0.0280(6) 0.0271(6) 0.0081(5) 0.0077(5) 0.0082(5)
Co3 0.0319(6) 0.0301(7) 0.0298(6) 0.0122(5) 0.0109(5) 0.0083(5)
C1 0.037(5) 0.029(5) 0.026(4) 0.010(4) 0.011(4) 0.005(4)
C2 0.040(5) 0.046(6) 0.034(5) 0.022(4) 0.023(4) 0.017(5)
C3 0.032(5) 0.063(7) 0.051(6) 0.021(5) 0.017(5) 0.011(5)
C4 0.057(7) 0.091(9) 0.048(6) 0.046(6) 0.024(5) 0.030(7)
C5 0.063(7) 0.068(8) 0.051(6) 0.038(6) 0.025(5) 0.026(6)
C6 0.048(7) 0.104(10) 0.081(8) 0.058(8) 0.040(6) 0.026(7)
C7 0.048(6) 0.078(8) 0.055(6) 0.043(6) 0.028(5) 0.023(6)
C8 0.050(6) 0.080(8) 0.049(6) 0.039(6) 0.025(5) 0.024(6)
C9 0.119(11) 0.104(11) 0.054(7) 0.033(7) 0.057(8) 0.063(10)
C10 0.115(10) 0.053(7) 0.049(7) 0.017(5) 0.034(7) 0.039(7)
C11 0.041(5) 0.037(6) 0.036(5) 0.009(4) 0.013(4) 0.005(5)
C12 0.035(5) 0.052(6) 0.034(5) 0.011(4) 0.010(4) 0.014(5)
C13 0.037(5) 0.050(6) 0.058(6) 0.026(5) 0.022(5) 0.011(5)
C14 0.040(5) 0.045(6) 0.035(5) 0.013(5) 0.014(4) 0.009(5)
C15 0.040(5) 0.033(5) 0.028(5) 0.001(4) 0.011(4) -0.002(4)
C16 0.061(6) 0.028(5) 0.023(4) 0.002(4) 0.016(4) 0.006(5)
C17 0.221(15) 0.040(7) 0.040(7) 0.021(6) 0.045(9) 0.021(9)
C18 0.240(16) 0.052(7) 0.048(7) 0.025(6) 0.051(9) 0.026(9)
C19 0.151(13) 0.052(7) 0.057(7) 0.035(6) 0.068(8) 0.046(8)
C20 0.038(5) 0.042(6) 0.051(6) 0.023(5) 0.016(5) 0.011(5)
C21 0.059(6) 0.043(6) 0.021(5) 0.005(4) 0.008(4) 0.013(5)
C22 0.137(12) 0.069(8) 0.052(7) 0.042(6) 0.072(8) 0.064(8)
C23 0.106(10) 0.057(8) 0.050(7) 0.000(6) 0.043(7) -0.008(7)
C24 0.082(9) 0.068(8) 0.059(7) 0.010(6) 0.048(7) 0.002(7)
C25 0.074(7) 0.061(7) 0.043(6) 0.021(5) 0.034(6) 0.037(6)
C26 0.061(7) 0.127(11) 0.041(6) 0.035(7) 0.027(5) 0.062(8)
C27 0.096(10) 0.142(13) 0.047(7) 0.041(8) 0.033(7) 0.088(10)
C28 0.062(7) 0.064(7) 0.038(6) 0.029(5) 0.023(5) 0.020(6)
C29 0.037(5) 0.038(5) 0.036(5) 0.018(4) 0.009(4) 0.018(4)
C30 0.028(4) 0.029(5) 0.029(5) 0.011(4) 0.011(4) 0.001(4)
C31 0.037(5) 0.035(5) 0.031(5) 0.010(4) 0.015(4) 0.002(4)
C32 0.049(6) 0.040(6) 0.040(5) 0.009(4) 0.021(5) 0.012(5)
C33 0.034(5) 0.034(5) 0.047(6) 0.017(4) 0.018(4) 0.008(4)
C34 0.053(6) 0.030(5) 0.040(5) 0.014(4) 0.023(5) 0.006(5)
C35 0.038(5) 0.034(5) 0.042(5) 0.008(4) 0.015(4) 0.010(4)
C36 0.043(5) 0.031(5) 0.039(5) 0.017(4) 0.019(4) 0.015(4)
C37 0.040(5) 0.049(6) 0.042(5) 0.026(5) 0.012(4) 0.017(5)
C38 0.038(5) 0.049(6) 0.034(5) 0.020(4) 0.016(4) 0.017(5)
C39 0.023(4) 0.040(5) 0.032(5) 0.016(4) 0.012(4) 0.011(4)
C40 0.044(5) 0.032(5) 0.042(5) 0.019(4) 0.021(4) 0.014(4)
C41 0.037(5) 0.040(5) 0.057(6) 0.024(5) 0.027(5) 0.019(5)
C42 0.030(5) 0.025(5) 0.033(5) 0.010(4) 0.006(4) 0.003(4)
N1 0.036(4) 0.040(5) 0.043(5) 0.008(4) 0.005(4) 0.005(4)
C43 0.033(6) 0.058(10) 0.10(2) 0.007(12) 0.009(12) 0.011(7)
C44 0.055(8) 0.062(10) 0.11(3) 0.013(14) -0.013(18) 0.016(8)
C45 0.039(7) 0.055(12) 0.117(16) 0.019(11) 0.002(9) 0.010(8)
C46 0.039(7) 0.056(18) 0.093(16) 0.022(11) 0.008(8) 0.018(11)
C47 0.042(7) 0.050(13) 0.069(16) 0.014(9) 0.016(10) 0.023(9)
C48 0.034(7) 0.064(15) 0.113(19) 0.019(12) 0.004(11) 0.010(9)
C49 0.050(7) 0.058(15) 0.090(9) 0.004(8) 0.014(7) 0.011(7)
C50 0.039(6) 0.043(7) 0.081(8) 0.001(6) 0.018(6) 0.010(5)
C51 0.042(7) 0.057(12) 0.067(9) 0.037(8) 0.018(7) 0.035(7)
C52 0.048(7) 0.034(12) 0.050(6) 0.022(7) 0.009(5) 0.032(8)
N2 0.032(4) 0.045(5) 0.031(7) 0.010(5) 0.009(4) 0.010(4)
C53 0.039(8) 0.048(11) 0.032(10) 0.009(7) 0.002(8) 0.024(6)
C54 0.027(8) 0.027(11) 0.070(10) 0.000(8) -0.006(6) 0.018(6)
N1' 0.036(4) 0.040(5) 0.043(5) 0.008(4) 0.005(4) 0.005(4)
C43' 0.033(6) 0.058(10) 0.10(2) 0.007(12) 0.009(12) 0.011(7)
C44' 0.055(8) 0.062(10) 0.11(3) 0.013(14) -0.013(18) 0.016(8)
C45' 0.039(7) 0.055(12) 0.117(16) 0.019(11) 0.002(9) 0.010(8)
C46' 0.039(7) 0.056(18) 0.093(16) 0.022(11) 0.008(8) 0.018(11)
C47' 0.042(7) 0.050(13) 0.069(16) 0.014(9) 0.016(10) 0.023(9)
C48' 0.034(7) 0.064(15) 0.113(19) 0.019(12) 0.004(11) 0.010(9)
C49' 0.050(7) 0.058(15) 0.090(9) 0.004(8) 0.014(7) 0.011(7)
C50' 0.039(6) 0.043(7) 0.081(8) 0.001(6) 0.018(6) 0.010(5)
C51' 0.042(7) 0.057(12) 0.067(9) 0.037(8) 0.018(7) 0.035(7)
C52' 0.048(7) 0.034(12) 0.050(6) 0.022(7) 0.009(5) 0.032(8)
N2' 0.032(4) 0.045(5) 0.031(7) 0.010(5) 0.009(4) 0.010(4)
C53' 0.039(8) 0.048(11) 0.032(10) 0.009(7) 0.002(8) 0.024(6)
C54' 0.027(8) 0.027(11) 0.070(10) 0.000(8) -0.006(6) 0.018(6)
N3 0.043(4) 0.034(4) 0.043(5) 0.012(4) 0.013(4) 0.008(4)
C55 0.133(11) 0.044(7) 0.041(6) 0.015(5) 0.021(7) 0.045(7)
C56 0.102(9) 0.037(6) 0.053(7) 0.023(5) 0.016(6) 0.030(6)
C57 0.068(7) 0.026(5) 0.059(7) 0.015(5) 0.011(5) 0.019(5)
C58 0.088(8) 0.037(6) 0.042(6) 0.006(5) 0.019(6) 0.025(6)
C59 0.065(7) 0.039(6) 0.038(6) 0.009(4) 0.015(5) 0.020(5)
C60 0.104(10) 0.039(7) 0.089(9) 0.013(6) -0.006(8) 0.030(7)
C61 0.058(7) 0.030(6) 0.074(8) 0.013(5) 0.013(6) 0.016(5)
C62 0.054(6) 0.037(6) 0.050(6) 0.015(5) 0.008(5) 0.011(5)
C63 0.069(8) 0.040(6) 0.115(10) 0.026(7) 0.046(7) 0.032(6)
C64 0.056(7) 0.050(7) 0.096(9) 0.037(6) 0.047(6) 0.020(6)
C65 0.052(6) 0.044(6) 0.091(8) 0.032(6) 0.041(6) 0.022(5)
C66 0.083(8) 0.033(6) 0.088(8) 0.019(6) 0.051(7) 0.024(6)
N4 0.037(4) 0.029(4) 0.036(4) 0.002(3) 0.009(3) 0.011(4)
N5 0.033(5) 0.039(5) 0.044(7) 0.015(5) 0.012(5) 0.010(4)
C67 0.057(16) 0.037(15) 0.067(19) 0.005(13) 0.007(15) 0.016(13)
C68 0.077(17) 0.038(13) 0.042(14) -0.006(11) 0.006(12) 0.024(12)
C69 0.039(12) 0.033(12) 0.023(13) 0.001(11) -0.001(11) 0.003(9)
C70 0.08(2) 0.05(2) 0.035(19) 0.021(17) -0.005(18) 0.024(18)
C71 0.045(18) 0.029(14) 0.038(12) -0.005(10) -0.005(11) 0.013(13)
C72 0.11(3) 0.024(13) 0.10(2) 0.004(16) 0.03(2) 0.030(15)
N6 0.033(5) 0.039(5) 0.044(7) 0.015(5) 0.012(5) 0.010(4)
C78 0.07(2) 0.045(15) 0.051(16) 0.026(13) 0.014(14) 0.026(14)
C77 0.08(2) 0.055(18) 0.08(2) -0.017(16) -0.009(16) 0.035(16)
C76 0.062(17) 0.053(18) 0.04(2) 0.017(18) 0.006(17) 0.034(15)
C75 0.058(18) 0.052(17) 0.08(2) -0.013(14) -0.019(14) 0.028(15)
C74 0.044(19) 0.025(14) 0.075(18) 0.015(12) -0.012(13) 0.003(13)
C73 0.037(13) 0.035(14) 0.13(3) 0.012(18) 0.027(18) 0.012(12)
O1 0.049(4) 0.048(4) 0.035(3) 0.024(3) 0.017(3) 0.025(3)
O2 0.038(3) 0.040(4) 0.036(3) 0.015(3) 0.014(3) 0.020(3)
O3 0.055(4) 0.051(4) 0.038(4) 0.025(3) 0.020(3) 0.022(3)
O4 0.084(5) 0.030(4) 0.063(5) 0.017(3) 0.032(4) 0.010(4)
O5 0.061(4) 0.043(4) 0.038(4) 0.018(3) 0.023(3) 0.024(3)
O6 0.076(5) 0.038(4) 0.036(4) 0.003(3) 0.020(3) 0.012(4)
O7 0.048(4) 0.052(4) 0.040(4) 0.020(3) 0.023(3) 0.020(3)
O8 0.052(5) 0.172(10) 0.051(5) 0.055(6) 0.020(4) 0.014(6)
O9 0.036(3) 0.027(3) 0.034(3) 0.011(3) 0.013(3) 0.006(3)
O10 0.061(4) 0.046(4) 0.025(3) 0.017(3) 0.016(3) 0.010(3)
O11 0.040(3) 0.040(4) 0.038(3) 0.016(3) 0.016(3) 0.018(3)
O12 0.033(3) 0.040(4) 0.037(3) 0.019(3) 0.016(3) 0.009(3)
O13 0.046(4) 0.024(3) 0.028(3) 0.004(3) 0.009(3) 0.003(3)
O14 0.038(4) 0.042(4) 0.038(4) 0.013(3) 0.010(3) 0.008(3)
N7 0.059(7) 0.064(16) 0.090(15) 0.043(13) 0.051(8) 0.037(9)
O15 0.059(8) 0.18(4) 0.25(3) 0.17(3) 0.041(16) 0.04(3)
O16 0.052(7) 0.176(13) 0.120(9) 0.091(8) 0.039(7) 0.026(8)
N7' 0.059(7) 0.064(16) 0.090(15) 0.043(13) 0.051(8) 0.037(9)
O15' 0.059(8) 0.18(4) 0.25(3) 0.17(3) 0.041(16) 0.04(3)
O16' 0.052(7) 0.176(13) 0.120(9) 0.091(8) 0.039(7) 0.026(8)
N8 0.106(12) 0.052(9) 0.088(11) 0.036(8) 0.067(10) 0.021(9)
O17 0.156(14) 0.093(11) 0.095(10) 0.023(8) 0.072(10) 0.042(10)
O18 0.25(2) 0.080(10) 0.081(10) 0.020(8) 0.085(12) 0.059(13)
N8' 0.106(12) 0.052(9) 0.088(11) 0.036(8) 0.067(10) 0.021(9)
O17' 0.156(14) 0.093(11) 0.095(10) 0.023(8) 0.072(10) 0.042(10)
O18' 0.25(2) 0.080(10) 0.081(10) 0.020(8) 0.085(12) 0.059(13)
N9 0.069(15) 0.047(6) 0.045(8) 0.022(6) 0.025(9) 0.002(8)
O19 0.150(15) 0.058(8) 0.077(10) 0.012(7) 0.004(9) 0.005(9)
O20 0.12(3) 0.080(11) 0.080(6) 0.054(6) 0.059(9) 0.061(16)
N9' 0.069(15) 0.047(6) 0.045(8) 0.022(6) 0.025(9) 0.002(8)
O20' 0.12(3) 0.080(11) 0.080(6) 0.054(6) 0.059(9) 0.061(16)
O19' 0.150(15) 0.058(8) 0.077(10) 0.012(7) 0.004(9) 0.005(9)
N10 0.055(8) 0.078(10) 0.043(8) 0.008(7) 0.027(7) 0.000(8)
O21 0.075(10) 0.155(16) 0.124(14) 0.015(12) 0.050(10) 0.010(10)
O22 0.083(9) 0.129(13) 0.100(10) -0.006(9) 0.024(8) 0.042(9)
N10' 0.055(8) 0.078(10) 0.043(8) 0.008(7) 0.027(7) 0.000(8)
O21' 0.075(10) 0.155(16) 0.124(14) 0.015(12) 0.050(10) 0.010(10)
O22' 0.083(9) 0.129(13) 0.100(10) -0.006(9) 0.024(8) 0.042(9)
N11 0.109(8) 0.036(5) 0.069(7) 0.013(5) 0.057(6) 0.004(6)
O23 0.187(11) 0.042(5) 0.155(10) -0.001(6) 0.130(9) 0.001(6)
O24 0.175(10) 0.046(5) 0.110(8) 0.002(5) 0.097(8) -0.025(6)
N12 0.060(6) 0.087(7) 0.082(7) 0.059(6) 0.045(5) 0.051(6)
O25 0.122(8) 0.252(14) 0.161(10) 0.150(10) 0.115(8) 0.142(10)
O26 0.099(7) 0.111(7) 0.134(8) 0.084(7) 0.067(6) 0.078(6)
O27 0.049(4) 0.041(4) 0.056(4) 0.005(3) 0.016(4) 0.012(3)
O28 0.19(4) 0.24(4) 0.11(3) -0.03(3) 0.03(2) 0.15(3)
O29 0.19(4) 0.24(4) 0.11(3) -0.03(3) 0.03(2) 0.15(3)

loop_
_atom_type_symbol
_atom_type_description
_atom_type_scat_dispersion_real
_atom_type_scat_dispersion_imag
_atom_type_scat_source
C C 0.0033 0.0016 'International Tables Vol C Tables 4.2.6.8 and 6.1.1.4'
H H 0.0000 0.0000 'International Tables Vol C Tables 4.2.6.8 and 6.1.1.4'
N N 0.0061 0.0033 'International Tables Vol C Tables 4.2.6.8 and 6.1.1.4'
O O 0.0106 0.0060 'International Tables Vol C Tables 4.2.6.8 and 6.1.1.4'
Co Co 0.3494 0.9721 'International Tables Vol C Tables 4.2.6.8 and 6.1.1.4'

loop_
_geom_angle_atom_site_label_1
_geom_angle_atom_site_label_2
_geom_angle_atom_site_label_3
_geom_angle
_geom_angle_site_symmetry_1
_geom_angle_site_symmetry_3
O2 Co1 O7 171.5(2) . 2_665
O2 Co1 O14 94.3(2) . .
O7 Co1 O14 93.7(3) 2_665 .
O2 Co1 O9 89.1(2) . .
O7 Co1 O9 87.6(2) 2_665 .
O14 Co1 O9 93.1(2) . .
O2 Co1 N4 87.3(2) . 1_545
O7 Co1 N4 95.3(3) 2_665 1_545
O14 Co1 N4 92.2(3) . 1_545
O9 Co1 N4 173.8(2) . 1_545
O2 Co1 O13 85.2(2) . .
O7 Co1 O13 86.5(2) 2_665 .
O14 Co1 O13 172.0(2) . .
O9 Co1 O13 78.9(2) . .
N4 Co1 O13 95.8(2) 1_545 .
O1 Co2 O5 174.5(3) . .
O1 Co2 O9 91.4(2) . .
O5 Co2 O9 93.6(2) . .
O1 Co2 N1 85.5(10) . .
O5 Co2 N1 89.4(10) . .
O9 Co2 N1 173.8(11) . .
O1 Co2 N1' 82.6(6) . .
O5 Co2 N1' 92.2(6) . .
O9 Co2 N1' 170.6(6) . .
N1 Co2 N1' 3.4(14) . .
O1 Co2 N3 92.9(3) . .
O5 Co2 N3 89.4(3) . .
O9 Co2 N3 89.8(3) . .
N1 Co2 N3 95.8(12) . .
N1' Co2 N3 97.7(7) . .
O1 Co2 O13 90.6(2) . .
O5 Co2 O13 88.2(2) . .
O9 Co2 O13 77.7(2) . .
N1 Co2 O13 96.9(12) . .
N1' Co2 O13 95.1(7) . .
N3 Co2 O13 167.1(3) . .
O3 Co3 O12 175.3(2) 1_664 .
O3 Co3 N6 87.4(7) 1_664 2_785
O12 Co3 N6 91.2(7) . 2_785
O3 Co3 O11 89.4(2) 1_664 2_775
O12 Co3 O11 95.0(2) . 2_775
N6 Co3 O11 87.7(6) 2_785 2_775
O3 Co3 O27 89.5(3) 1_664 .
O12 Co3 O27 92.3(3) . .
N6 Co3 O27 173.3(6) 2_785 .
O11 Co3 O27 86.4(2) 2_775 .
O3 Co3 N2' 90(5) 1_664 2_565
O12 Co3 N2' 85(5) . 2_565
N6 Co3 N2' 90(6) 2_785 2_565
O11 Co3 N2' 178(6) 2_775 2_565
O27 Co3 N2' 96(6) . 2_565
O3 Co3 N5 91.7(6) 1_664 .
O12 Co3 N5 87.2(6) . .
N6 Co3 N5 5.0(12) 2_785 .
O11 Co3 N5 85.1(6) 2_775 .
O27 Co3 N5 171.4(6) . .
N2' Co3 N5 93(6) 2_565 .
O3 Co3 N2 87(9) 1_664 2_565
O12 Co3 N2 89(9) . 2_565
N6 Co3 N2 93(10) 2_785 2_565
O11 Co3 N2 176(10) 2_775 2_565
O27 Co3 N2 93(10) . 2_565
N2' Co3 N2 5(10) 2_565 2_565
N5 Co3 N2 96(10) . 2_565
O2 C1 O1 127.8(8) . .
O2 C1 C2 116.6(7) . .
O1 C1 C2 115.6(8) . .
C3 C2 C7 118.9(8) . .
C3 C2 C1 119.0(8) . .
C7 C2 C1 122.1(8) . .
C2 C3 C4 121.3(9) . .
C2 C3 H3A 119.4 . .
C4 C3 H3A 119.4 . .
C5 C4 C3 122.0(9) . .
C5 C4 H4A 119.0 . .
C3 C4 H4A 119.0 . .
C4 C5 C6 116.2(8) . .
C4 C5 C8 120.3(9) . .
C6 C5 C8 123.4(9) . .
C7 C6 C5 120.4(9) . .
C7 C6 N7' 116.8(16) . .
C5 C6 N7' 121.0(15) . .
C7 C6 N7 117.5(15) . .
C5 C6 N7 120.6(15) . .
N7' C6 N7 25.4(12) . .
C6 C7 C2 120.9(9) . .
C6 C7 H7A 119.5 . .
C2 C7 H7A 119.5 . .
C13 C8 C9 116.3(9) . .
C13 C8 C5 124.2(11) . .
C9 C8 C5 118.1(10) . .
C8 C9 C10 122.4(10) . .
C8 C9 N8' 128.2(12) . .
C10 C9 N8' 107.8(12) . .
C11 C10 C9 119.0(10) . .
C11 C10 H10A 120.5 . .
C9 C10 H10A 120.5 . .
C12 C11 C10 119.1(9) . .
C12 C11 C14 122.1(8) . .
C10 C11 C14 118.8(9) . .
C11 C12 C13 121.1(9) . .
C11 C12 H12A 119.5 . .
C13 C12 H12A 119.5 . .
C8 C13 C12 121.8(9) . .
C8 C13 N8 126.8(10) . .
C12 C13 N8 111.3(10) . .
O4 C14 O3 125.7(8) . .
O4 C14 C11 119.9(8) . .
O3 C14 C11 114.4(8) . .
O6 C15 O5 125.0(8) . .
O6 C15 C16 119.4(8) . .
O5 C15 C16 115.6(8) . .
C21 C16 C17 116.4(9) . .
C21 C16 C15 122.7(8) . .
C17 C16 C15 120.8(9) . .
C16 C17 C18 120.3(13) . .
C16 C17 H17A 119.9 . .
C18 C17 H17A 119.9 . .
C19 C18 C17 123.7(14) . .
C19 C18 H18A 118.1 . .
C17 C18 H18A 118.1 . .
C18 C19 C20 114.0(10) . .
C18 C19 C22 118.1(11) . .
C20 C19 C22 127.4(10) . .
C19 C20 C21 123.7(9) . .
C19 C20 N9' 112.4(12) . .
C21 C20 N9' 123.2(12) . .
C19 C20 N9 123.5(12) . .
C21 C20 N9 111.0(11) . .
N9' C20 N9 25.0(12) . .
C16 C21 C20 121.9(8) . .
C16 C21 H21A 119.1 . .
C20 C21 H21A 119.1 . .
C27 C22 C23 118.9(9) . .
C27 C22 C19 120.6(12) . .
C23 C22 C19 120.5(12) . .
C24 C23 C22 118.0(11) . .
C24 C23 N10' 112.8(12) . .
C22 C23 N10' 127.4(11) . .
C25 C24 C23 122.7(12) . .
C25 C24 H24A 118.6 . .
C23 C24 H24A 118.6 . .
C26 C25 C24 119.2(10) . .
C26 C25 C28 121.0(10) . .
C24 C25 C28 119.8(10) . .
C25 C26 C27 123.3(11) . .
C25 C26 H26A 118.4 . .
C27 C26 H26A 118.4 . .
C26 C27 C22 117.5(10) . .
C26 C27 N10 111.9(12) . .
C22 C27 N10 128.7(11) . .
O7 C28 O8 126.1(9) . .
O7 C28 C25 115.4(9) . .
O8 C28 C25 118.5(9) . .
O10 C29 O9 126.2(8) . .
O10 C29 C30 118.8(8) . .
O9 C29 C30 115.0(7) . .
C35 C30 C31 119.5(7) . .
C35 C30 C29 120.4(8) . .
C31 C30 C29 120.1(8) . .
C32 C31 C30 119.9(8) . .
C32 C31 H31A 120.0 . .
C30 C31 H31A 120.0 . .
C33 C32 C31 121.8(8) . .
C33 C32 H32A 119.1 . .
C31 C32 H32A 119.1 . .
C32 C33 C34 118.0(8) . .
C32 C33 C36 117.3(8) . .
C34 C33 C36 124.5(8) . .
C35 C34 C33 121.5(8) . .
C35 C34 N11 116.8(8) . .
C33 C34 N11 121.7(8) . .
C30 C35 C34 119.3(8) . .
C30 C35 H35A 120.3 . .
C34 C35 H35A 120.3 . .
C41 C36 C37 116.8(8) . .
C41 C36 C33 126.2(8) . .
C37 C36 C33 116.2(7) . .
C38 C37 C36 121.8(8) . .
C38 C37 H37A 119.1 . .
C36 C37 H37A 119.1 . .
C37 C38 C39 120.9(8) . .
C37 C38 H38A 119.5 . .
C39 C38 H38A 119.5 . .
C38 C39 C40 118.9(7) . .
C38 C39 C42 120.6(7) . .
C40 C39 C42 120.4(7) . .
C41 C40 C39 119.3(8) . .
C41 C40 H40A 120.3 . .
C39 C40 H40A 120.3 . .
C36 C41 C40 122.2(8) . .
C36 C41 N12 121.3(8) . .
C40 C41 N12 116.5(8) . .
O11 C42 O12 126.2(8) . .
O11 C42 C39 117.3(7) . .
O12 C42 C39 116.4(7) . .
C43 N1 C47 120.0 . .
C43 N1 Co2 120(2) . .
C47 N1 Co2 117(2) . .
C44 C43 N1 120.0 . .
C44 C43 H43A 120.0 . .
N1 C43 H43A 120.0 . .
C43 C44 C45 120.0 . .
C43 C44 H44A 120.0 . .
C45 C44 H44A 120.0 . .
C44 C45 C46 120.0 . .
C44 C45 C48 124(3) . .
C46 C45 C48 115(3) . .
C47 C46 C45 120.0 . .
C47 C46 H46A 120.0 . .
C45 C46 H46A 120.0 . .
C46 C47 N1 120.0 . .
C46 C47 H47A 120.0 . .
N1 C47 H47A 120.0 . .
C49 C48 C45 108(4) . .
C49 C48 H48A 110.2 . .
C45 C48 H48A 110.2 . .
C49 C48 H48B 110.2 . .
C45 C48 H48B 110.2 . .
H48A C48 H48B 108.5 . .
C48 C49 C50 113(5) . .
C48 C49 H49A 109.1 . .
C50 C49 H49A 109.1 . .
C48 C49 H49B 109.1 . .
C50 C49 H49B 109.1 . .
H49A C49 H49B 107.8 . .
C51 C50 C54 120.0 . .
C51 C50 C49 123(4) . .
C54 C50 C49 117(4) . .
C50 C51 C52 120.0 . .
C50 C51 H51A 120.0 . .
C52 C51 H51A 120.0 . .
C51 C52 N2 120.0 . .
C51 C52 H52A 120.0 . .
N2 C52 H52A 120.0 . .
C53 N2 C52 120.0 . .
C53 N2 Co3 128(2) . 2_565
C52 N2 Co3 112(2) . 2_565
N2 C53 C54 120.0 . .
N2 C53 H53A 120.0 . .
C54 C53 H53A 120.0 . .
C53 C54 C50 120.0 . .
C53 C54 H54A 120.0 . .
C50 C54 H54A 120.0 . .
C43' N1' C47' 120.0 . .
C43' N1' Co2 121.7(13) . .
C47' N1' Co2 117.8(13) . .
N1' C43' C44' 120.0 . .
N1' C43' H43B 120.0 . .
C44' C43' H43B 120.0 . .
C45' C44' C43' 120.0 . .
C45' C44' H44B 120.0 . .
C43' C44' H44B 120.0 . .
C44' C45' C46' 120.0 . .
C44' C45' C48' 118.4(19) . .
C46' C45' C48' 121.6(19) . .
C47' C46' C45' 120.0 . .
C47' C46' H46B 120.0 . .
C45' C46' H46B 120.0 . .
C46' C47' N1' 120.0 . .
C46' C47' H47B 120.0 . .
N1' C47' H47B 120.0 . .
C49' C48' C45' 113(2) . .
C49' C48' H48C 108.9 . .
C45' C48' H48C 108.9 . .
C49' C48' H48D 108.9 . .
C45' C48' H48D 108.9 . .
H48C C48' H48D 107.7 . .
C48' C49' C50' 113(3) . .
C48' C49' H49C 108.9 . .
C50' C49' H49C 108.9 . .
C48' C49' H49D 108.9 . .
C50' C49' H49D 108.9 . .
H49C C49' H49D 107.7 . .
C51' C50' C54' 120.0 . .
C51' C50' C49' 118(3) . .
C54' C50' C49' 122(3) . .
C52' C51' C50' 120.0 . .
C52' C51' H51B 120.0 . .
C50' C51' H51B 120.0 . .
C51' C52' N2' 120.0 . .
C51' C52' H52B 120.0 . .
N2' C52' H52B 120.0 . .
C53' N2' C52' 120.0 . .
C53' N2' Co3 116.9(12) . 2_565
C52' N2' Co3 122.7(12) . 2_565
C54' C53' N2' 120.0 . .
C54' C53' H53B 120.0 . .
N2' C53' H53B 120.0 . .
C53' C54' C50' 120.0 . .
C53' C54' H54B 120.0 . .
C50' C54' H54B 120.0 . .
C59 N3 C55 115.8(8) . .
C59 N3 Co2 121.3(6) . .
C55 N3 Co2 119.9(6) . .
N3 C55 C56 123.4(10) . .
N3 C55 H55A 118.3 . .
C56 C55 H55A 118.3 . .
C57 C56 C55 120.3(10) . .
C57 C56 H56A 119.9 . .
C55 C56 H56A 119.9 . .
C56 C57 C58 117.0(9) . .
C56 C57 C60 118.8(10) . .
C58 C57 C60 124.2(10) . .
C57 C58 C59 121.1(9) . .
C57 C58 H58A 119.4 . .
C59 C58 H58A 119.4 . .
N3 C59 C58 122.4(9) . .
N3 C59 H59A 118.8 . .
C58 C59 H59A 118.8 . .
C61 C60 C57 119.5(9) . .
C61 C60 H60A 107.4 . .
C57 C60 H60A 107.4 . .
C61 C60 H60B 107.4 . .
C57 C60 H60B 107.4 . .
H60A C60 H60B 107.0 . .
C60 C61 C62 108.9(9) . .
C60 C61 H61A 109.9 . .
C62 C61 H61A 109.9 . .
C60 C61 H61B 109.9 . .
C62 C61 H61B 109.9 . .
H61A C61 H61B 108.3 . .
C66 C62 C63 116.5(9) . .
C66 C62 C61 121.4(9) . .
C63 C62 C61 121.6(10) . .
C64 C63 C62 119.5(10) . .
C64 C63 H63A 120.2 . .
C62 C63 H63A 120.2 . .
N4 C64 C63 123.3(9) . .
N4 C64 H64A 118.3 . .
C63 C64 H64A 118.3 . .
N4 C65 C66 126.1(10) . .
N4 C65 H65A 117.0 . .
C66 C65 H65A 117.0 . .
C65 C66 C62 119.8(10) . .
C65 C66 H66A 120.1 . .
C62 C66 H66A 120.1 . .
C65 N4 C64 114.6(8) . .
C65 N4 Co1 123.9(6) . 1_565
C64 N4 Co1 121.4(6) . 1_565
C67 N5 C71 120.0 . .
C67 N5 Co3 119.4(11) . .
C71 N5 Co3 120.0(10) . .
C68 C67 N5 120.0 . .
C68 C67 H67 120.0 . .
N5 C67 H67 120.0 . .
C67 C68 C69 120.0 . .
C67 C68 H68 120.0 . .
C69 C68 H68 120.0 . .
C68 C69 C70 120.0 . .
C68 C69 C72 120.7(15) . .
C70 C69 C72 119.3(15) . .
C71 C70 C69 120.0 . .
C71 C70 H70 120.0 . .
C69 C70 H70 120.0 . .
C70 C71 N5 120.0 . .
C70 C71 H71 120.0 . .
N5 C71 H71 120.0 . .
C73 C72 C69 110(2) . .
C73 C72 H72A 109.6 . .
C69 C72 H72A 109.6 . .
C73 C72 H72B 109.6 . .
C69 C72 H72B 109.6 . .
H72A C72 H72B 108.1 . .
C78 N6 C74 120.0 . .
C78 N6 Co3 119.8(12) . 2_785
C74 N6 Co3 118.4(12) . 2_785
N6 C78 C77 120.0 . .
N6 C78 H78A 120.0 . .
C77 C78 H78A 120.0 . .
C76 C77 C78 120.0 . .
C76 C77 H77A 120.0 . .
C78 C77 H77A 120.0 . .
C75 C76 C77 120.0 . .
C75 C76 C73 121.9(17) . .
C77 C76 C73 118.1(17) . .
C76 C75 C74 120.0 . .
C76 C75 H75A 120.0 . .
C74 C75 H75A 120.0 . .
C75 C74 N6 120.0 . .
C75 C74 H74A 120.0 . .
N6 C74 H74A 120.0 . .
C72 C73 C76 114.2(17) . .
C72 C73 H73A 108.7 . .
C76 C73 H73A 108.7 . .
C72 C73 H73B 108.7 . .
C76 C73 H73B 108.7 . .
H73A C73 H73B 107.6 . .
C1 O1 Co2 125.4(5) . .
C1 O2 Co1 134.9(5) . .
C14 O3 Co3 134.9(6) . 1_446
C15 O5 Co2 133.5(6) . .
C28 O7 Co1 132.2(6) . 2_665
C29 O9 Co2 125.8(5) . .
C29 O9 Co1 125.6(5) . .
Co2 O9 Co1 102.3(2) . .
C42 O11 Co3 132.8(5) . 2_775
C42 O12 Co3 129.2(5) . .
Co1 O13 Co2 93.1(2) . .
Co1 O13 H13A 108(6) . .
Co2 O13 H13A 102(5) . .
Co1 O13 H13B 107(6) . .
Co2 O13 H13B 138(6) . .
H13A O13 H13B 106(3) . .
Co1 O14 H14A 97(6) . .
Co1 O14 H14B 121(7) . .
H14A O14 H14B 108(3) . .
O15 N7 O16 121(3) . .
O15 N7 C6 120(3) . .
O16 N7 C6 115(4) . .
O15' N7' O16' 122(2) . .
O15' N7' C6 119(3) . .
O16' N7' C6 116(4) . .
O18 N8 O17 116.3(18) . .
O18 N8 C13 126.5(17) . .
O17 N8 C13 117.2(16) . .
O18' N8' O17' 114(2) . .
O18' N8' C9 127.2(17) . .
O17' N8' C9 115.7(17) . .
O20 N9 O19 124(2) . .
O20 N9 C20 116(3) . .
O19 N9 C20 119.9(19) . .
O20' N9' O19' 123(3) . .
O20' N9' C20 122(3) . .
O19' N9' C20 114.1(19) . .
O21 N10 O22 116.2(15) . .
O21 N10 C27 114.5(16) . .
O22 N10 C27 129.3(17) . .
O21' N10' O22' 115.3(15) . .
O21' N10' C23 120.8(17) . .
O22' N10' C23 122.0(16) . .
O24 N11 O23 121.7(10) . .
O24 N11 C34 118.9(9) . .
O23 N11 C34 119.4(9) . .
O25 N12 O26 122.4(9) . .
O25 N12 C41 119.0(9) . .
O26 N12 C41 118.6(8) . .
Co3 O27 H27A 136(6) . .
Co3 O27 H27B 111(6) . .
H27A O27 H27B 112(4) . .

loop_
_geom_bond_atom_site_label_1
_geom_bond_atom_site_label_2
_geom_bond_distance
_geom_bond_site_symmetry_2
Co1 O2 2.033(6) .
Co1 O7 2.041(6) 2_665
Co1 O14 2.086(6) .
Co1 O9 2.133(6) .
Co1 N4 2.141(7) 1_545
Co1 O13 2.217(6) .
Co2 O1 2.039(6) .
Co2 O5 2.068(6) .
Co2 O9 2.087(6) .
Co2 N1 2.11(4) .
Co2 N1' 2.14(2) .
Co2 N3 2.166(8) .
Co2 O13 2.311(6) .
Co3 O3 2.087(6) 1_664
Co3 O12 2.088(5) .
Co3 N6 2.098(15) 2_785
Co3 O11 2.111(6) 2_775
Co3 O27 2.118(6) .
Co3 N2' 2.15(14) 2_565
Co3 N5 2.193(14) .
Co3 N2 2.2(3) 2_565
C1 O2 1.223(10) .
C1 O1 1.284(9) .
C1 C2 1.525(11) .
C2 C3 1.366(12) .
C2 C7 1.381(12) .
C3 C4 1.375(12) .
C3 H3A 0.9300 .
C4 C5 1.374(14) .
C4 H4A 0.9300 .
C5 C6 1.445(14) .
C5 C8 1.477(13) .
C6 C7 1.367(13) .
C6 N7' 1.484(18) .
C6 N7 1.491(17) .
C7 H7A 0.9300 .
C8 C13 1.384(14) .
C8 C9 1.388(16) .
C9 C10 1.411(15) .
C9 N8' 1.508(15) .
C10 C11 1.390(13) .
C10 H10A 0.9300 .
C11 C12 1.366(12) .
C11 C14 1.498(12) .
C12 C13 1.394(12) .
C12 H12A 0.9300 .
C13 N8 1.519(15) .
C14 O4 1.230(11) .
C14 O3 1.272(10) .
C15 O6 1.260(11) .
C15 O5 1.268(10) .
C15 C16 1.484(11) .
C16 C21 1.352(12) .
C16 C17 1.360(14) .
C17 C18 1.393(16) .
C17 H17A 0.9300 .
C18 C19 1.351(18) .
C18 H18A 0.9300 .
C19 C20 1.355(14) .
C19 C22 1.503(13) .
C20 C21 1.363(12) .
C20 N9' 1.495(17) .
C20 N9 1.506(17) .
C21 H21A 0.9300 .
C22 C27 1.424(17) .
C22 C23 1.434(17) .
C23 C24 1.375(14) .
C23 N10' 1.550(9) .
C24 C25 1.371(14) .
C24 H24A 0.9300 .
C25 C26 1.334(14) .
C25 C28 1.529(12) .
C26 C27 1.402(14) .
C26 H26A 0.9300 .
C27 N10 1.541(9) .
C28 O7 1.246(11) .
C28 O8 1.247(12) .
C29 O10 1.222(10) .
C29 O9 1.305(10) .
C29 C30 1.510(11) .
C30 C35 1.376(11) .
C30 C31 1.393(11) .
C31 C32 1.386(11) .
C31 H31A 0.9300 .
C32 C33 1.359(12) .
C32 H32A 0.9300 .
C33 C34 1.396(12) .
C33 C36 1.519(11) .
C34 C35 1.394(11) .
C34 N11 1.469(12) .
C35 H35A 0.9300 .
C36 C41 1.387(11) .
C36 C37 1.399(12) .
C37 C38 1.362(11) .
C37 H37A 0.9300 .
C38 C39 1.384(11) .
C38 H38A 0.9300 .
C39 C40 1.395(11) .
C39 C42 1.515(11) .
C40 C41 1.388(11) .
C40 H40A 0.9300 .
C41 N12 1.478(11) .
C42 O11 1.242(10) .
C42 O12 1.265(9) .
N1 C43 1.3900 .
N1 C47 1.3900 .
C43 C44 1.3900 .
C43 H43A 0.9300 .
C44 C45 1.3900 .
C44 H44A 0.9300 .
C45 C46 1.3900 .
C45 C48 1.61(6) .
C46 C47 1.3900 .
C46 H46A 0.9300 .
C47 H47A 0.9300 .
C48 C49 1.50(2) .
C48 H48A 0.9700 .
C48 H48B 0.9700 .
C49 C50 1.519(19) .
C49 H49A 0.9700 .
C49 H49B 0.9700 .
C50 C51 1.3900 .
C50 C54 1.3900 .
C51 C52 1.3900 .
C51 H51A 0.9300 .
C52 N2 1.3900 .
C52 H52A 0.9300 .
N2 C53 1.3900 .
N2 Co3 2.20(3) 2_565
C53 C54 1.3900 .
C53 H53A 0.9300 .
C54 H54A 0.9300 .
N1' C43' 1.3900 .
N1' C47' 1.3900 .
C43' C44' 1.3900 .
C43' H43B 0.9300 .
C44' C45' 1.3900 .
C44' H44B 0.9300 .
C45' C46' 1.3900 .
C45' C48' 1.50(3) .
C46' C47' 1.3900 .
C46' H46B 0.9300 .
C47' H47B 0.9300 .
C48' C49' 1.494(19) .
C48' H48C 0.9700 .
C48' H48D 0.9700 .
C49' C50' 1.526(15) .
C49' H49C 0.9700 .
C49' H49D 0.9700 .
C50' C51' 1.3900 .
C50' C54' 1.3900 .
C51' C52' 1.3900 .
C51' H51B 0.9300 .
C52' N2' 1.3900 .
C52' H52B 0.9300 .
N2' C53' 1.3900 .
N2' Co3 2.146(17) 2_565
C53' C54' 1.3900 .
C53' H53B 0.9300 .
C54' H54B 0.9300 .
N3 C59 1.337(11) .
N3 C55 1.356(12) .
C55 C56 1.371(13) .
C55 H55A 0.9300 .
C56 C57 1.355(13) .
C56 H56A 0.9300 .
C57 C58 1.366(13) .
C57 C60 1.513(13) .
C58 C59 1.378(13) .
C58 H58A 0.9300 .
C59 H59A 0.9300 .
C60 C61 1.474(14) .
C60 H60A 0.9700 .
C60 H60B 0.9700 .
C61 C62 1.532(13) .
C61 H61A 0.9700 .
C61 H61B 0.9700 .
C62 C66 1.370(14) .
C62 C63 1.384(14) .
C63 C64 1.383(13) .
C63 H63A 0.9300 .
C64 N4 1.348(12) .
C64 H64A 0.9300 .
C65 N4 1.316(11) .
C65 C66 1.349(13) .
C65 H65A 0.9300 .
C66 H66A 0.9300 .
N4 Co1 2.141(7) 1_565
N5 C67 1.3900 .
N5 C71 1.3900 .
C67 C68 1.3900 .
C67 H67 0.9300 .
C68 C69 1.3900 .
C68 H68 0.9300 .
C69 C70 1.3900 .
C69 C72 1.58(3) .
C70 C71 1.3900 .
C70 H70 0.9300 .
C71 H71 0.9300 .
C72 C73 1.49(3) .
C72 H72A 0.9700 .
C72 H72B 0.9700 .
N6 C78 1.3900 .
N6 C74 1.3900 .
N6 Co3 2.098(15) 2_785
C78 C77 1.3900 .
C78 H78A 0.9300 .
C77 C76 1.3900 .
C77 H77A 0.9300 .
C76 C75 1.3900 .
C76 C73 1.52(3) .
C75 C74 1.3900 .
C75 H75A 0.9300 .
C74 H74A 0.9300 .
C73 H73A 0.9700 .
C73 H73B 0.9700 .
O3 Co3 2.087(6) 1_446
O7 Co1 2.041(6) 2_665
O11 Co3 2.111(6) 2_775
O13 H13A 0.87(2) .
O13 H13B 0.87(2) .
O14 H14A 0.86(2) .
O14 H14B 0.85(2) .
N7 O15 1.208(17) .
N7 O16 1.21(2) .
N7' O15' 1.196(18) .
N7' O16' 1.21(2) .
N8 O18 1.218(16) .
N8 O17 1.221(16) .
N8' O18' 1.19(2) .
N8' O17' 1.227(16) .
N9 O20 1.183(17) .
N9 O19 1.217(17) .
N9' O20' 1.183(18) .
N9' O19' 1.228(17) .
N10 O21 1.232(15) .
N10 O22 1.234(15) .
N10' O21' 1.210(15) .
N10' O22' 1.224(14) .
N11 O24 1.202(11) .
N11 O23 1.204(11) .
N12 O25 1.178(10) .
N12 O26 1.189(10) .
O27 H27A 0.85(2) .
O27 H27B 0.85(2) .
